data_7240330
loop_
_publ_author_name
'Ahmed, Muhammad Naeem'
'Ansar, Khawaja Yasin'
'Aziz, Shahid'
'Khan, Saba'
'Tahir, Muhammad Nawaz'
'Gil, Diego M.'
'Frontera, Antonio'

_publ_section_title
;
 Relevant \p--hole tetrel bonding interactions in ethyl
 2-triazolyl-2-oxo-acetate derivatives: Hirshfeld surface analysis and DFT
 calculations
;
_journal_name_full CrystEngComm
_journal_paper_doi 10.1039/D0CE00335B
_journal_year 2020
_chemical_formula_iupac 'C19 H16 F N3 O3'
_chemical_formula_moiety 'C19 H16 F N3 O3'
_chemical_formula_sum 'C19 H16 F N3 O3'
_chemical_formula_weight 353.35
_chemical_name_systematic
;
Ethyl 2-(1-benzyl-4-(4-flourophenyl)-1H-1,2,3-triazol-5-yl)-2-oxoacetate
;
_space_group_crystal_system monoclinic
_space_group_IT_number 15
_space_group_name_Hall '-C 2yc'
_space_group_name_H-M_alt 'C 1 2/c 1'
_atom_sites_solution_hydrogens geom
_atom_sites_solution_primary direct
_atom_sites_solution_secondary difmap
_audit_creation_method SHELXL-2018/3
_audit_update_record
;
2020-04-01 deposited with the CCDC.	2020-04-17 downloaded from the CCDC.
;
_cell_angle_alpha 90
_cell_angle_beta 121.9640(10)
_cell_angle_gamma 90
_cell_formula_units_Z 8
_cell_length_a 28.5939(14)
_cell_length_b 7.5267(4)
_cell_length_c 19.3890(8)
_cell_measurement_reflns_used 2645
_cell_measurement_temperature 296(2)
_cell_measurement_theta_max 26.000
_cell_measurement_theta_min 1.664
_cell_volume 3540.2(3)
_computing_cell_refinement 'SAINT (Bruker, 2007)'
_computing_data_collection 'APEX2 (Bruker, 2007)'
_computing_data_reduction 'SAINT (Bruker, 2007)'
_computing_molecular_graphics 'ORTEP-3 for Windows (Farrugia, 1997) and PLATON (Spek, 2009)'
_computing_publication_material
;
WinGX (Farrugia, 1999) and PLATON (Spek, 2009)
;
_computing_structure_refinement 'SHELXL-2018/3  (Sheldrick, 2015)'
_computing_structure_solution 'SHELXS97 (Sheldrick, 2008)'
_diffrn_ambient_temperature 296(2)
_diffrn_detector_area_resol_mean 7.84
_diffrn_measured_fraction_theta_full 0.990
_diffrn_measured_fraction_theta_max 0.990
_diffrn_measurement_device_type 'Bruker Kappa APEXII CCD'
_diffrn_measurement_method \w
_diffrn_radiation_monochromator graphite
_diffrn_radiation_source 'fine-focus sealed tube'
_diffrn_radiation_type MoK\a
_diffrn_radiation_wavelength 0.71073
_diffrn_reflns_av_R_equivalents 0.0344
_diffrn_reflns_av_unetI/netI 0.0363
_diffrn_reflns_limit_h_max 35
_diffrn_reflns_limit_h_min -36
_diffrn_reflns_limit_k_max 9
_diffrn_reflns_limit_k_min -9
_diffrn_reflns_limit_l_max 24
_diffrn_reflns_limit_l_min -16
_diffrn_reflns_number 14823
_diffrn_reflns_theta_full 26.952
_diffrn_reflns_theta_max 26.952
_diffrn_reflns_theta_min 1.679
_diffrn_standards_number 0
_exptl_absorpt_coefficient_mu 0.099
_exptl_absorpt_correction_T_max 0.746
_exptl_absorpt_correction_T_min 0.670
_exptl_absorpt_correction_type multi-scan
_exptl_absorpt_process_details '(SADABS; Bruker, 2005)'
_exptl_crystal_colour colorless
_exptl_crystal_density_diffrn 1.326
_exptl_crystal_density_method 'not measured'
_exptl_crystal_description prism
_exptl_crystal_F_000 1472
_exptl_crystal_size_max 0.38
_exptl_crystal_size_mid 0.28
_exptl_crystal_size_min 0.25
_refine_diff_density_max 0.264
_refine_diff_density_min -0.247
_refine_diff_density_rms 0.041
_refine_ls_extinction_method none
_refine_ls_goodness_of_fit_ref 1.043
_refine_ls_hydrogen_treatment constr
_refine_ls_matrix_type full
_refine_ls_number_parameters 234
_refine_ls_number_reflns 3806
_refine_ls_number_restraints 0
_refine_ls_restrained_S_all 1.043
_refine_ls_R_factor_all 0.0890
_refine_ls_R_factor_gt 0.0524
_refine_ls_shift/su_max 0.000
_refine_ls_shift/su_mean 0.000
_refine_ls_structure_factor_coef Fsqd
_refine_ls_weighting_details 'w=1/[\s^2^(Fo^2^)+(0.0754P)^2^+1.6543P] where P=(Fo^2^+2Fc^2^)/3'
_refine_ls_weighting_scheme calc
_refine_ls_wR_factor_gt 0.1365
_refine_ls_wR_factor_ref 0.1614
_reflns_number_gt 2426
_reflns_number_total 3806
_reflns_threshold_expression I>2\s(I)
_cod_data_source_file d0ce00335b2.cif
_cod_data_source_block BNAEEM
_cod_original_sg_symbol_H-M 'C 2/c'
_cod_database_code 7240330
_shelx_shelxl_version_number 2018/3
_shelx_space_group_comment
;
The symmetry employed for this shelxl refinement is uniquely defined
by the following loop, which should always be used as a source of
symmetry information in preference to the above space-group names.
They are only intended as comments.
;
_shelx_estimated_absorpt_t_min 0.930
_shelx_estimated_absorpt_t_max 0.980

loop_
_space_group_symop_operation_xyz
'x, y, z'
'-x, y, -z+1/2'
'x+1/2, y+1/2, z'
'-x+1/2, y+1/2, -z+1/2'
'-x, -y, -z'
'x, -y, z-1/2'
'-x+1/2, -y+1/2, -z'
'x+1/2, -y+1/2, z-1/2'

loop_
_atom_site_label
_atom_site_type_symbol
_atom_site_fract_x
_atom_site_fract_y
_atom_site_fract_z
_atom_site_U_iso_or_equiv
_atom_site_adp_type
_atom_site_occupancy
_atom_site_site_symmetry_order
_atom_site_calc_flag
_atom_site_refinement_flags_posn
_atom_site_refinement_flags_adp
_atom_site_refinement_flags_occupancy
_atom_site_disorder_assembly
_atom_site_disorder_group
O1 O 0.19077(6) 0.9982(2) 0.05614(9) 0.0548(4) Uani 1 1 d . . . . .
O2 O 0.24684(7) 0.9731(2) 0.00865(11) 0.0686(5) Uani 1 1 d . . . . .
O3 O 0.31233(6) 0.7802(2) 0.14926(9) 0.0599(4) Uani 1 1 d . . . . .
N1 N 0.17784(8) 0.4887(3) 0.15797(12) 0.0564(5) Uani 1 1 d . . . . .
N2 N 0.22769(8) 0.4679(3) 0.22165(12) 0.0563(5) Uani 1 1 d . . . . .
N3 N 0.26195(7) 0.5678(2) 0.21169(10) 0.0443(4) Uani 1 1 d . . . . .
C1 C 0.10662(12) 1.1631(4) -0.0095(2) 0.0914(10) Uani 1 1 d . . . . .
H1A H 0.087181 1.052407 -0.020795 0.137 Uiso 1 1 calc R U . . .
H1B H 0.084499 1.246644 -0.051882 0.137 Uiso 1 1 calc R U . . .
H1C H 0.114035 1.208955 0.041588 0.137 Uiso 1 1 calc R U . . .
C2 C 0.15870(11) 1.1344(4) -0.00531(17) 0.0759(8) Uani 1 1 d . . . . .
H2A H 0.179433 1.244451 0.009001 0.091 Uiso 1 1 calc R U . . .
H2B H 0.151403 1.096010 -0.057885 0.091 Uiso 1 1 calc R U . . .
C3 C 0.23216(9) 0.9284(3) 0.05334(12) 0.0464(5) Uani 1 1 d . . . . .
C4 C 0.26312(8) 0.7837(3) 0.11784(12) 0.0425(5) Uani 1 1 d . . . . .
C5 C 0.23397(8) 0.6597(3) 0.14037(11) 0.0394(5) Uani 1 1 d . . . . .
C6 C 0.17968(8) 0.6050(3) 0.10603(12) 0.0426(5) Uani 1 1 d . . . . .
F1A F -0.01624(8) 0.6883(4) -0.05305(16) 0.1232(12) Uani 0.824(4) 1 d . . P A 1
C7A C 0.12848(15) 0.6383(6) 0.0272(3) 0.0448(9) Uani 0.824(4) 1 d G . P A 1
C8A C 0.0786(2) 0.6521(7) 0.0233(2) 0.0625(9) Uani 0.824(4) 1 d G . P A 1
H8A H 0.077651 0.639598 0.070234 0.075 Uiso 0.824(4) 1 calc R U P A 1
C9A C 0.03028(15) 0.6845(7) -0.0508(2) 0.0748(11) Uani 0.824(4) 1 d G . P A 1
C10A C 0.03176(13) 0.7031(7) -0.1209(2) 0.0760(12) Uani 0.824(4) 1 d G . P A 1
H10A H -0.000596 0.724776 -0.170506 0.091 Uiso 0.824(4) 1 calc R U P A 1
C11A C 0.08160(17) 0.6893(8) -0.1170(3) 0.0692(11) Uani 0.824(4) 1 d G . P A 1
H11A H 0.082589 0.701804 -0.163920 0.083 Uiso 0.824(4) 1 calc R U P A 1
C12A C 0.12996(13) 0.6569(7) -0.0429(4) 0.0509(10) Uani 0.824(4) 1 d G . P A 1
H12A H 0.163307 0.647729 -0.040257 0.061 Uiso 0.824(4) 1 calc R U P A 1
F1B F 0.0661(6) 0.691(2) -0.1840(6) 0.135(6) Uani 0.176(4) 1 d . . P A 2
C7B C 0.1311(8) 0.670(4) 0.0311(15) 0.0448(9) Uani 0.176(4) 1 d G . P A 2
C8B C 0.0860(11) 0.655(4) 0.0396(12) 0.0625(9) Uani 0.176(4) 1 d G . P A 2
H8B H 0.091312 0.643252 0.091112 0.075 Uiso 0.176(4) 1 calc R U P A 2
C9B C 0.0328(9) 0.656(4) -0.0287(15) 0.0748(11) Uani 0.176(4) 1 d G . P A 2
H9B H 0.002659 0.645691 -0.022975 0.090 Uiso 0.176(4) 1 calc R U P A 2
C10B C 0.0248(8) 0.673(4) -0.1056(12) 0.0760(12) Uani 0.176(4) 1 d G . P A 2
H10B H -0.010705 0.674058 -0.151376 0.091 Uiso 0.176(4) 1 calc R U P A 2
C11B C 0.0699(10) 0.689(4) -0.1142(14) 0.0692(11) Uani 0.176(4) 1 d G . P A 2
C12B C 0.1231(8) 0.687(4) -0.0459(19) 0.0509(10) Uani 0.176(4) 1 d G . P A 2
H12B H 0.153237 0.697547 -0.051607 0.061 Uiso 0.176(4) 1 calc R U P A 2
C13 C 0.32016(8) 0.5672(3) 0.27605(12) 0.0504(5) Uani 1 1 d . . . . .
H13A H 0.323377 0.532201 0.326546 0.060 Uiso 1 1 calc R U . A 1
H13B H 0.334342 0.687186 0.283040 0.060 Uiso 1 1 calc R U . A 1
C14A C 0.35544(17) 0.4455(5) 0.26065(18) 0.0476(5) Uani 0.824(4) 1 d G . P A 1
C15A C 0.41194(19) 0.4759(6) 0.3062(2) 0.0879(15) Uani 0.824(4) 1 d G . P A 1
H15A H 0.426095 0.570222 0.342637 0.105 Uiso 0.824(4) 1 calc R U P A 1
C16A C 0.44730(13) 0.3653(7) 0.2972(2) 0.1133(19) Uani 0.824(4) 1 d G . P A 1
H16A H 0.485106 0.385666 0.327605 0.136 Uiso 0.824(4) 1 calc R U P A 1
C17A C 0.42615(14) 0.2244(6) 0.2426(2) 0.0930(10) Uani 0.824(4) 1 d G . P A 1
H17A H 0.449803 0.150368 0.236614 0.112 Uiso 0.824(4) 1 calc R U P A 1
C18A C 0.36964(15) 0.1939(4) 0.1971(2) 0.0674(10) Uani 0.824(4) 1 d G . P A 1
H18A H 0.355490 0.099626 0.160656 0.081 Uiso 0.824(4) 1 calc R U P A 1
C19A C 0.33429(12) 0.3045(4) 0.20614(18) 0.0567(8) Uani 0.824(4) 1 d G . P A 1
H19A H 0.296479 0.284182 0.175687 0.068 Uiso 0.824(4) 1 calc R U P A 1
C14B C 0.3555(9) 0.451(2) 0.2598(10) 0.0476(5) Uani 0.176(4) 1 d G . P A 2
C15B C 0.4069(10) 0.509(3) 0.2775(12) 0.0879(15) Uani 0.176(4) 1 d G . P A 2
H15B H 0.418093 0.624897 0.294518 0.105 Uiso 0.176(4) 1 calc R U P A 2
C16B C 0.4416(7) 0.392(4) 0.2697(14) 0.1133(19) Uani 0.176(4) 1 d G . P A 2
H16B H 0.475962 0.430646 0.281482 0.136 Uiso 0.176(4) 1 calc R U P A 2
C17B C 0.4248(8) 0.219(3) 0.2442(13) 0.0930(10) Uani 0.176(4) 1 d G . P A 2
H17B H 0.448009 0.140726 0.238976 0.112 Uiso 0.176(4) 1 calc R U P A 2
C18B C 0.3734(8) 0.161(2) 0.2265(10) 0.0674(10) Uani 0.176(4) 1 d G . P A 2
H18B H 0.362188 0.045054 0.209506 0.081 Uiso 0.176(4) 1 calc R U P A 2
C19B C 0.3387(7) 0.278(2) 0.2344(9) 0.0567(8) Uani 0.176(4) 1 d G . P A 2
H19B H 0.304318 0.239304 0.222541 0.068 Uiso 0.176(4) 1 calc R U P A 2

loop_
_atom_site_aniso_label
_atom_site_aniso_U_11
_atom_site_aniso_U_22
_atom_site_aniso_U_33
_atom_site_aniso_U_23
_atom_site_aniso_U_13
_atom_site_aniso_U_12
O1 0.0692(10) 0.0473(9) 0.0577(9) 0.0119(7) 0.0404(8) 0.0113(7)
O2 0.0866(12) 0.0704(12) 0.0711(11) 0.0194(9) 0.0570(10) 0.0071(9)
O3 0.0511(9) 0.0666(11) 0.0640(10) 0.0087(8) 0.0319(8) -0.0042(8)
N1 0.0560(11) 0.0525(12) 0.0652(12) 0.0139(10) 0.0350(10) 0.0002(9)
N2 0.0595(11) 0.0540(12) 0.0611(12) 0.0156(9) 0.0357(10) 0.0010(9)
N3 0.0496(9) 0.0432(10) 0.0438(9) 0.0041(8) 0.0273(8) 0.0000(8)
C1 0.084(2) 0.070(2) 0.100(2) 0.0112(17) 0.0348(18) 0.0144(16)
C2 0.0898(19) 0.0610(17) 0.0820(19) 0.0293(14) 0.0488(16) 0.0246(14)
C3 0.0563(12) 0.0416(12) 0.0468(12) -0.0029(10) 0.0310(10) -0.0055(10)
C4 0.0509(12) 0.0397(11) 0.0430(11) -0.0050(9) 0.0290(10) -0.0037(9)
C5 0.0485(11) 0.0344(10) 0.0399(11) 0.0000(8) 0.0266(9) 0.0017(8)
C6 0.0494(11) 0.0359(11) 0.0493(11) 0.0009(9) 0.0307(10) -0.0004(9)
F1A 0.0500(12) 0.163(3) 0.158(2) 0.0615(19) 0.0564(14) 0.0271(13)
C7A 0.0481(12) 0.028(2) 0.0587(14) -0.0021(15) 0.0286(11) -0.0033(12)
C8A 0.050(2) 0.0655(17) 0.072(2) 0.017(2) 0.032(2) 0.0053(15)
C9A 0.0494(15) 0.075(3) 0.092(4) 0.030(2) 0.0324(19) 0.0096(15)
C10A 0.055(2) 0.076(3) 0.072(2) 0.0125(19) 0.0164(16) 0.0042(16)
C11A 0.065(3) 0.077(2) 0.0553(17) -0.0050(14) 0.0243(17) 0.006(2)
C12A 0.0502(16) 0.048(3) 0.0511(14) -0.0035(16) 0.0243(14) 0.0059(14)
F1B 0.152(11) 0.171(13) 0.057(7) 0.012(7) 0.039(7) 0.032(9)
C7B 0.0481(12) 0.028(2) 0.0587(14) -0.0021(15) 0.0286(11) -0.0033(12)
C8B 0.050(2) 0.0655(17) 0.072(2) 0.017(2) 0.032(2) 0.0053(15)
C9B 0.0494(15) 0.075(3) 0.092(4) 0.030(2) 0.0324(19) 0.0096(15)
C10B 0.055(2) 0.076(3) 0.072(2) 0.0125(19) 0.0164(16) 0.0042(16)
C11B 0.065(3) 0.077(2) 0.0553(17) -0.0050(14) 0.0243(17) 0.006(2)
C12B 0.0502(16) 0.048(3) 0.0511(14) -0.0035(16) 0.0243(14) 0.0059(14)
C13 0.0555(12) 0.0538(13) 0.0387(11) 0.0003(10) 0.0228(10) -0.0016(10)
C14A 0.0499(11) 0.0422(12) 0.0449(11) 0.0053(10) 0.0211(10) 0.0000(9)
C15A 0.0498(17) 0.094(3) 0.095(4) -0.037(3) 0.021(3) -0.0080(19)
C16A 0.0509(18) 0.129(4) 0.130(5) -0.044(4) 0.028(2) 0.002(2)
C17A 0.0702(19) 0.080(2) 0.130(3) -0.009(2) 0.054(2) 0.0158(16)
C18A 0.084(2) 0.0480(19) 0.083(3) -0.0082(18) 0.053(2) -0.0032(16)
C19A 0.0546(14) 0.0551(19) 0.059(2) -0.0095(17) 0.0291(17) -0.0081(13)
C14B 0.0499(11) 0.0422(12) 0.0449(11) 0.0053(10) 0.0211(10) 0.0000(9)
C15B 0.0498(17) 0.094(3) 0.095(4) -0.037(3) 0.021(3) -0.0080(19)
C16B 0.0509(18) 0.129(4) 0.130(5) -0.044(4) 0.028(2) 0.002(2)
C17B 0.0702(19) 0.080(2) 0.130(3) -0.009(2) 0.054(2) 0.0158(16)
C18B 0.084(2) 0.0480(19) 0.083(3) -0.0082(18) 0.053(2) -0.0032(16)
C19B 0.0546(14) 0.0551(19) 0.059(2) -0.0095(17) 0.0291(17) -0.0081(13)

loop_
_atom_type_symbol
_atom_type_description
_atom_type_scat_dispersion_real
_atom_type_scat_dispersion_imag
_atom_type_scat_source
C C 0.0033 0.0016 'International Tables Vol C Tables 4.2.6.8 and 6.1.1.4'
H H 0.0000 0.0000 'International Tables Vol C Tables 4.2.6.8 and 6.1.1.4'
N N 0.0061 0.0033 'International Tables Vol C Tables 4.2.6.8 and 6.1.1.4'
O O 0.0106 0.0060 'International Tables Vol C Tables 4.2.6.8 and 6.1.1.4'
F F 0.0171 0.0103 'International Tables Vol C Tables 4.2.6.8 and 6.1.1.4'

loop_
_geom_angle_atom_site_label_1
_geom_angle_atom_site_label_2
_geom_angle_atom_site_label_3
_geom_angle
_geom_angle_site_symmetry_1
_geom_angle_site_symmetry_3
_geom_angle_publ_flag
C3 O1 C2 115.63(17) . . ?
N2 N1 C6 109.04(17) . . ?
N1 N2 N3 108.28(16) . . ?
N2 N3 C5 110.67(16) . . ?
N2 N3 C13 117.99(17) . . ?
C5 N3 C13 131.31(17) . . ?
C2 C1 H1A 109.5 . . ?
C2 C1 H1B 109.5 . . ?
H1A C1 H1B 109.5 . . ?
C2 C1 H1C 109.5 . . ?
H1A C1 H1C 109.5 . . ?
H1B C1 H1C 109.5 . . ?
C1 C2 O1 109.1(2) . . ?
C1 C2 H2A 109.9 . . ?
O1 C2 H2A 109.9 . . ?
C1 C2 H2B 109.9 . . ?
O1 C2 H2B 109.9 . . ?
H2A C2 H2B 108.3 . . ?
O2 C3 O1 125.7(2) . . ?
O2 C3 C4 121.2(2) . . ?
O1 C3 C4 113.01(16) . . ?
O3 C4 C5 122.28(19) . . ?
O3 C4 C3 116.32(18) . . ?
C5 C4 C3 121.40(18) . . ?
N3 C5 C6 104.02(16) . . ?
N3 C5 C4 120.34(17) . . ?
C6 C5 C4 135.63(19) . . ?
N1 C6 C5 107.97(18) . . ?
N1 C6 C7B 124.3(12) . . ?
C5 C6 C7B 127.5(11) . . ?
N1 C6 C7A 118.2(3) . . ?
C5 C6 C7A 133.7(3) . . ?
C8A C7A C12A 120.0 . . ?
C8A C7A C6 119.8(4) . . ?
C12A C7A C6 120.2(4) . . ?
C7A C8A C9A 120.0 . . ?
C7A C8A H8A 120.0 . . ?
C9A C8A H8A 120.0 . . ?
F1A C9A C8A 118.4(3) . . ?
F1A C9A C10A 121.5(3) . . ?
C8A C9A C10A 120.0 . . ?
C11A C10A C9A 120.0 . . ?
C11A C10A H10A 120.0 . . ?
C9A C10A H10A 120.0 . . ?
C10A C11A C12A 120.0 . . ?
C10A C11A H11A 120.0 . . ?
C12A C11A H11A 120.0 . . ?
C11A C12A C7A 120.0 . . ?
C11A C12A H12A 120.0 . . ?
C7A C12A H12A 120.0 . . ?
C8B C7B C12B 120.0 . . ?
C8B C7B C6 107.8(19) . . ?
C12B C7B C6 129(2) . . ?
C7B C8B C9B 120.0 . . ?
C7B C8B H8B 120.0 . . ?
C9B C8B H8B 120.0 . . ?
C8B C9B C10B 120.0 . . ?
C8B C9B H9B 120.0 . . ?
C10B C9B H9B 120.0 . . ?
C11B C10B C9B 120.0 . . ?
C11B C10B H10B 120.0 . . ?
C9B C10B H10B 120.0 . . ?
F1B C11B C10B 123.6(18) . . ?
F1B C11B C12B 116.2(19) . . ?
C10B C11B C12B 120.0 . . ?
C11B C12B C7B 120.0 . . ?
C11B C12B H12B 120.0 . . ?
C7B C12B H12B 120.0 . . ?
N3 C13 C14B 114.6(7) . . ?
N3 C13 C14A 114.4(2) . . ?
N3 C13 H13A 108.7 . . ?
C14A C13 H13A 108.7 . . ?
N3 C13 H13B 108.7 . . ?
C14A C13 H13B 108.7 . . ?
H13A C13 H13B 107.6 . . ?
C15A C14A C19A 120.0 . . ?
C15A C14A C13 116.7(3) . . ?
C19A C14A C13 123.2(3) . . ?
C16A C15A C14A 120.0 . . ?
C16A C15A H15A 120.0 . . ?
C14A C15A H15A 120.0 . . ?
C15A C16A C17A 120.0 . . ?
C15A C16A H16A 120.0 . . ?
C17A C16A H16A 120.0 . . ?
C16A C17A C18A 120.0 . . ?
C16A C17A H17A 120.0 . . ?
C18A C17A H17A 120.0 . . ?
C17A C18A C19A 120.0 . . ?
C17A C18A H18A 120.0 . . ?
C19A C18A H18A 120.0 . . ?
C18A C19A C14A 120.0 . . ?
C18A C19A H19A 120.0 . . ?
C14A C19A H19A 120.0 . . ?
C15B C14B C19B 120.0 . . ?
C15B C14B C13 120.9(14) . . ?
C19B C14B C13 118.8(14) . . ?
C14B C15B C16B 120.0 . . ?
C14B C15B H15B 120.0 . . ?
C16B C15B H15B 120.0 . . ?
C17B C16B C15B 120.0 . . ?
C17B C16B H16B 120.0 . . ?
C15B C16B H16B 120.0 . . ?
C18B C17B C16B 120.0 . . ?
C18B C17B H17B 120.0 . . ?
C16B C17B H17B 120.0 . . ?
C17B C18B C19B 120.0 . . ?
C17B C18B H18B 120.0 . . ?
C19B C18B H18B 120.0 . . ?
C18B C19B C14B 120.0 . . ?
C18B C19B H19B 120.0 . . ?
C14B C19B H19B 120.0 . . ?

loop_
_geom_bond_atom_site_label_1
_geom_bond_atom_site_label_2
_geom_bond_distance
_geom_bond_site_symmetry_2
_geom_bond_publ_flag
O1 C3 1.322(2) . ?
O1 C2 1.468(3) . ?
O2 C3 1.194(2) . ?
O3 C4 1.202(2) . ?
N1 N2 1.310(3) . ?
N1 C6 1.356(3) . ?
N2 N3 1.327(2) . ?
N3 C5 1.364(3) . ?
N3 C13 1.459(3) . ?
C1 C2 1.464(4) . ?
C1 H1A 0.9600 . ?
C1 H1B 0.9600 . ?
C1 H1C 0.9600 . ?
C2 H2A 0.9700 . ?
C2 H2B 0.9700 . ?
C3 C4 1.537(3) . ?
C4 C5 1.463(3) . ?
C5 C6 1.389(3) . ?
C6 C7B 1.465(19) . ?
C6 C7A 1.474(4) . ?
F1A C9A 1.308(4) . ?
C7A C8A 1.3900 . ?
C7A C12A 1.3900 . ?
C8A C9A 1.3900 . ?
C8A H8A 0.9300 . ?
C9A C10A 1.3900 . ?
C10A C11A 1.3900 . ?
C10A H10A 0.9300 . ?
C11A C12A 1.3900 . ?
C11A H11A 0.9300 . ?
C12A H12A 0.9300 . ?
F1B C11B 1.30(2) . ?
C7B C8B 1.3900 . ?
C7B C12B 1.3900 . ?
C8B C9B 1.3900 . ?
C8B H8B 0.9300 . ?
C9B C10B 1.3900 . ?
C9B H9B 0.9300 . ?
C10B C11B 1.3900 . ?
C10B H10B 0.9300 . ?
C11B C12B 1.3900 . ?
C12B H12B 0.9300 . ?
C13 C14B 1.488(17) . ?
C13 C14A 1.505(4) . ?
C13 H13A 0.9700 . ?
C13 H13B 0.9700 . ?
C14A C15A 1.3900 . ?
C14A C19A 1.3900 . ?
C15A C16A 1.3900 . ?
C15A H15A 0.9300 . ?
C16A C17A 1.3900 . ?
C16A H16A 0.9300 . ?
C17A C18A 1.3900 . ?
C17A H17A 0.9300 . ?
C18A C19A 1.3900 . ?
C18A H18A 0.9300 . ?
C19A H19A 0.9300 . ?
C14B C15B 1.3900 . ?
C14B C19B 1.3900 . ?
C15B C16B 1.3900 . ?
C15B H15B 0.9300 . ?
C16B C17B 1.3900 . ?
C16B H16B 0.9300 . ?
C17B C18B 1.3900 . ?
C17B H17B 0.9300 . ?
C18B C19B 1.3900 . ?
C18B H18B 0.9300 . ?
C19B H19B 0.9300 . ?

loop_
_geom_hbond_atom_site_label_D
_geom_hbond_atom_site_label_H
_geom_hbond_atom_site_label_A
_geom_hbond_distance_DH
_geom_hbond_distance_HA
_geom_hbond_distance_DA
_geom_hbond_angle_DHA
_geom_hbond_site_symmetry_A
_geom_hbond_publ_flag
C13 H13A^a O1 0.97 2.53 3.468(3) 164.1 4_545 yes
C13 H13B^a N1 0.97 2.65 3.410(3) 135.9 4 yes

loop_
_geom_torsion_atom_site_label_1
_geom_torsion_atom_site_label_2
_geom_torsion_atom_site_label_3
_geom_torsion_atom_site_label_4
_geom_torsion
_geom_torsion_site_symmetry_1
_geom_torsion_site_symmetry_2
_geom_torsion_site_symmetry_3
_geom_torsion_site_symmetry_4
_geom_torsion_publ_flag
C6 N1 N2 N3 -0.4(2) . . . . ?
N1 N2 N3 C5 1.2(2) . . . . ?
N1 N2 N3 C13 179.38(18) . . . . ?
C3 O1 C2 C1 164.6(2) . . . . ?
C2 O1 C3 O2 4.2(3) . . . . ?
C2 O1 C3 C4 -178.58(19) . . . . ?
O2 C3 C4 O3 35.7(3) . . . . ?
O1 C3 C4 O3 -141.74(19) . . . . ?
O2 C3 C4 C5 -145.4(2) . . . . ?
O1 C3 C4 C5 37.2(3) . . . . ?
N2 N3 C5 C6 -1.5(2) . . . . ?
C13 N3 C5 C6 -179.3(2) . . . . ?
N2 N3 C5 C4 177.87(17) . . . . ?
C13 N3 C5 C4 0.0(3) . . . . ?
O3 C4 C5 N3 17.6(3) . . . . ?
C3 C4 C5 N3 -161.27(17) . . . . ?
O3 C4 C5 C6 -163.4(2) . . . . ?
C3 C4 C5 C6 17.8(3) . . . . ?
N2 N1 C6 C5 -0.5(2) . . . . ?
N2 N1 C6 C7B -175.4(16) . . . . ?
N2 N1 C6 C7A 175.8(3) . . . . ?
N3 C5 C6 N1 1.2(2) . . . . ?
C4 C5 C6 N1 -178.0(2) . . . . ?
N3 C5 C6 C7B 175.8(17) . . . . ?
C4 C5 C6 C7B -3.4(17) . . . . ?
N3 C5 C6 C7A -174.3(4) . . . . ?
C4 C5 C6 C7A 6.6(5) . . . . ?
N1 C6 C7A C8A 39.9(4) . . . . ?
C5 C6 C7A C8A -145.1(3) . . . . ?
N1 C6 C7A C12A -140.5(3) . . . . ?
C5 C6 C7A C12A 34.6(5) . . . . ?
C12A C7A C8A C9A 0.0 . . . . ?
C6 C7A C8A C9A 179.7(4) . . . . ?
C7A C8A C9A F1A 176.8(5) . . . . ?
C7A C8A C9A C10A 0.0 . . . . ?
F1A C9A C10A C11A -176.7(5) . . . . ?
C8A C9A C10A C11A 0.0 . . . . ?
C9A C10A C11A C12A 0.0 . . . . ?
C10A C11A C12A C7A 0.0 . . . . ?
C8A C7A C12A C11A 0.0 . . . . ?
C6 C7A C12A C11A -179.7(4) . . . . ?
N1 C6 C7B C8B 23.9(19) . . . . ?
C5 C6 C7B C8B -149.9(11) . . . . ?
N1 C6 C7B C12B -134.9(17) . . . . ?
C5 C6 C7B C12B 51(3) . . . . ?
C12B C7B C8B C9B 0.0 . . . . ?
C6 C7B C8B C9B -161(2) . . . . ?
C7B C8B C9B C10B 0.0 . . . . ?
C8B C9B C10B C11B 0.0 . . . . ?
C9B C10B C11B F1B 175(3) . . . . ?
C9B C10B C11B C12B 0.0 . . . . ?
F1B C11B C12B C7B -175(3) . . . . ?
C10B C11B C12B C7B 0.0 . . . . ?
C8B C7B C12B C11B 0.0 . . . . ?
C6 C7B C12B C11B 157(3) . . . . ?
N2 N3 C13 C14B 100.0(8) . . . . ?
C5 N3 C13 C14B -82.3(8) . . . . ?
N2 N3 C13 C14A 98.2(3) . . . . ?
C5 N3 C13 C14A -84.1(3) . . . . ?
N3 C13 C14A C15A 161.9(2) . . . . ?
N3 C13 C14A C19A -20.3(3) . . . . ?
C19A C14A C15A C16A 0.0 . . . . ?
C13 C14A C15A C16A 177.9(3) . . . . ?
C14A C15A C16A C17A 0.0 . . . . ?
C15A C16A C17A C18A 0.0 . . . . ?
C16A C17A C18A C19A 0.0 . . . . ?
C17A C18A C19A C14A 0.0 . . . . ?
C15A C14A C19A C18A 0.0 . . . . ?
C13 C14A C19A C18A -177.8(3) . . . . ?
N3 C13 C14B C15B 137.5(9) . . . . ?
N3 C13 C14B C19B -49.0(11) . . . . ?
C19B C14B C15B C16B 0.0 . . . . ?
C13 C14B C15B C16B 173.5(13) . . . . ?
C14B C15B C16B C17B 0.0 . . . . ?
C15B C16B C17B C18B 0.0 . . . . ?
C16B C17B C18B C19B 0.0 . . . . ?
C17B C18B C19B C14B 0.0 . . . . ?
C15B C14B C19B C18B 0.0 . . . . ?
C13 C14B C19B C18B -173.6(13) . . . . ?
